data_4070263
loop_
_publ_author_name
'Kawachi, Atsushi'
'Machida, Koji'
'Yamamoto, Yohsuke'

_publ_section_title
;
 Reactions of [o-(Fluorodimethylsilyl)phenyl]lithium with GeCl2and SnCl2:
 Preparation of Polyfunctionalized Four-Membered and Five-Membered Cyclic
 Linkages of Heavier Group 14 Elements
;
_journal_issue 21
_journal_name_full Organometallics
_journal_page_first 6347
_journal_paper_doi 10.1021/om900694u
_journal_volume 28
_journal_year 2009
_chemical_formula_moiety 'C24 H30 F2 Ge Si3'
_chemical_formula_sum 'C24 H30 F2 Ge Si3'
_chemical_formula_weight 513.34
_chemical_melting_point 401
_chemical_name_common Benzosilagermacyclobutene
_chemical_name_systematic
;3,4-Benzo-2,2-bis[(2-fluorodimethylsilyl)phenyl]-1,1-
dimethyl-1-sila-2-germacyclobut-3-ene
 ? 
;
_space_group_IT_number 14
_symmetry_cell_setting monoclinic
_symmetry_space_group_name_Hall '-P 2yn'
_symmetry_space_group_name_H-M 'P 1 21/n 1'
_atom_sites_solution_hydrogens geom
_atom_sites_solution_primary direct
_atom_sites_solution_secondary difmap
_audit_creation_method SHELXL-97
_cell_angle_alpha 90.00
_cell_angle_beta 90.4270(10)
_cell_angle_gamma 90.00
_cell_formula_units_Z 4
_cell_length_a 29.1530(9)
_cell_length_b 9.2050(2)
_cell_length_c 9.8930(3)
_cell_measurement_reflns_used 6021
_cell_measurement_temperature 200(2)
_cell_measurement_theta_max 27.50
_cell_measurement_theta_min 1.40
_cell_volume 2654.75(13)
_computing_structure_refinement 'SHELXL-97 (Sheldrick, 1997)'
_computing_structure_solution 'SHELXS-97 (Sheldrick, 1990)'
_diffrn_ambient_temperature 200(2)
_diffrn_measured_fraction_theta_full 0.982
_diffrn_measured_fraction_theta_max 0.982
_diffrn_measurement_device_type DIP2030
_diffrn_radiation_monochromator graphite
_diffrn_radiation_source 'fine-focus sealed tube'
_diffrn_radiation_type MoK\a
_diffrn_radiation_wavelength 0.71069
_diffrn_reflns_av_R_equivalents 0.0301
_diffrn_reflns_av_sigmaI/netI 0.1786
_diffrn_reflns_limit_h_max 37
_diffrn_reflns_limit_h_min -37
_diffrn_reflns_limit_k_max 11
_diffrn_reflns_limit_k_min 0
_diffrn_reflns_limit_l_max 12
_diffrn_reflns_limit_l_min -12
_diffrn_reflns_number 10342
_diffrn_reflns_theta_full 27.50
_diffrn_reflns_theta_max 27.50
_diffrn_reflns_theta_min 1.40
_exptl_absorpt_coefficient_mu 1.312
_exptl_absorpt_correction_type none
_exptl_crystal_colour colorless
_exptl_crystal_density_diffrn 1.284
_exptl_crystal_density_method 'not measured'
_exptl_crystal_description prism
_exptl_crystal_F_000 1064
_exptl_crystal_size_max 0.30
_exptl_crystal_size_mid 0.20
_exptl_crystal_size_min 0.20
_refine_diff_density_max 1.335
_refine_diff_density_min -1.261
_refine_diff_density_rms 0.211
_refine_ls_extinction_coef 0.116(8)
_refine_ls_extinction_expression Fc^*^=kFc[1+0.001xFc^2^\l^3^/sin(2\q)]^-1/4^
_refine_ls_extinction_method SHELXL
_refine_ls_goodness_of_fit_ref 1.079
_refine_ls_hydrogen_treatment refxyz
_refine_ls_matrix_type full
_refine_ls_number_parameters 278
_refine_ls_number_reflns 5982
_refine_ls_number_restraints 0
_refine_ls_restrained_S_all 1.079
_refine_ls_R_factor_all 0.1205
_refine_ls_R_factor_gt 0.1054
_refine_ls_shift/su_max 0.000
_refine_ls_shift/su_mean 0.000
_refine_ls_structure_factor_coef Fsqd
_refine_ls_weighting_details 'calc w=1/[\s^2^(Fo^2^)+(0.1252P)^2^+27.1290P] where P=(Fo^2^+2Fc^2^)/3'
_refine_ls_weighting_scheme calc
_refine_ls_wR_factor_gt 0.3062
_refine_ls_wR_factor_ref 0.3095
_reflns_number_gt 5350
_reflns_number_total 5982
_reflns_threshold_expression >2sigma(I)
_cod_data_source_file om900694u_si_001.cif
_cod_data_source_block Benzosilagermacyclobutene-2
_cod_original_sg_symbol_H-M P21/n
_cod_database_code 4070263

loop_
_symmetry_equiv_pos_as_xyz
'x, y, z'
'-x+1/2, y+1/2, -z+1/2'
'-x, -y, -z'
'x-1/2, -y-1/2, z-1/2'

loop_
_atom_site_label
_atom_site_type_symbol
_atom_site_fract_x
_atom_site_fract_y
_atom_site_fract_z
_atom_site_U_iso_or_equiv
_atom_site_adp_type
_atom_site_occupancy
_atom_site_symmetry_multiplicity
_atom_site_calc_flag
_atom_site_refinement_flags
Ge1 Ge 0.37812(3) 0.19577(9) 0.33203(9) 0.0398(4) Uani 1 1 d .
Si1 Si 0.40903(9) 0.2764(3) 0.1241(2) 0.0461(6) Uani 1 1 d .
Si2 Si 0.39710(10) 0.5178(3) 0.5365(3) 0.0502(6) Uani 1 1 d .
Si3 Si 0.30529(9) 0.0251(3) 0.5910(3) 0.0490(6) Uani 1 1 d .
F1 F 0.3877(2) 0.5272(6) 0.3774(6) 0.0634(15) Uani 1 1 d .
F2 F 0.3450(2) -0.0632(7) 0.5177(6) 0.0604(14) Uani 1 1 d .
C1 C 0.3913(3) 0.0170(10) 0.2268(9) 0.0453(18) Uani 1 1 d .
C2 C 0.4092(3) 0.0720(11) 0.1058(9) 0.049(2) Uani 1 1 d .
C3 C 0.4239(3) -0.0240(12) 0.0037(10) 0.057(2) Uani 1 1 d .
H1 H 0.4372 0.0125 -0.0768 0.068 Uiso 1 1 calc R
C4 C 0.4188(4) -0.1679(11) 0.0217(10) 0.058(2) Uani 1 1 d .
H2 H 0.4281 -0.2324 -0.0479 0.070 Uiso 1 1 calc R
C5 C 0.4000(3) -0.2257(10) 0.1413(10) 0.052(2) Uani 1 1 d .
H3 H 0.3968 -0.3278 0.1514 0.062 Uiso 1 1 calc R
C6 C 0.3862(3) -0.1334(10) 0.2443(9) 0.0482(19) Uani 1 1 d .
H4 H 0.3735 -0.1714 0.3252 0.058 Uiso 1 1 calc R
C7 C 0.4666(4) 0.3635(14) 0.1317(14) 0.072(3) Uani 1 1 d .
H5 H 0.4829 0.3454 0.0470 0.109 Uiso 1 1 calc R
H6 H 0.4843 0.3226 0.2074 0.109 Uiso 1 1 calc R
H7 H 0.4631 0.4684 0.1448 0.109 Uiso 1 1 calc R
C8 C 0.3728(4) 0.3753(12) -0.0046(10) 0.058(2) Uani 1 1 d .
H8 H 0.3752 0.4802 0.0105 0.087 Uiso 1 1 calc R
H9 H 0.3407 0.3452 0.0044 0.087 Uiso 1 1 calc R
H10 H 0.3835 0.3519 -0.0957 0.087 Uiso 1 1 calc R
C9 C 0.4178(3) 0.2099(9) 0.4940(8) 0.0415(17) Uani 1 1 d .
C10 C 0.4244(3) 0.3373(9) 0.5682(9) 0.0445(18) Uani 1 1 d .
C11 C 0.4557(3) 0.3304(11) 0.6816(10) 0.051(2) Uani 1 1 d .
H11 H 0.4616 0.4164 0.7318 0.061 Uiso 1 1 calc R
C12 C 0.4767(4) 0.2070(12) 0.7188(11) 0.060(2) Uani 1 1 d .
H12 H 0.4961 0.2066 0.7964 0.071 Uiso 1 1 calc R
C13 C 0.4703(3) 0.0781(11) 0.6442(10) 0.052(2) Uani 1 1 d .
H13 H 0.4856 -0.0091 0.6694 0.062 Uiso 1 1 calc R
C14 C 0.4412(3) 0.0820(10) 0.5335(9) 0.0477(19) Uani 1 1 d .
H14 H 0.4368 -0.0041 0.4821 0.057 Uiso 1 1 calc R
C15 C 0.4344(5) 0.6728(12) 0.5860(15) 0.075(3) Uani 1 1 d .
H15 H 0.4654 0.6569 0.5515 0.112 Uiso 1 1 calc R
H16 H 0.4356 0.6804 0.6848 0.112 Uiso 1 1 calc R
H17 H 0.4219 0.7629 0.5479 0.112 Uiso 1 1 calc R
C16 C 0.3404(4) 0.5337(14) 0.6168(13) 0.069(3) Uani 1 1 d .
H18 H 0.3286 0.6325 0.6042 0.103 Uiso 1 1 calc R
H19 H 0.3434 0.5130 0.7137 0.103 Uiso 1 1 calc R
H20 H 0.3192 0.4640 0.5753 0.103 Uiso 1 1 calc R
C17 C 0.3137(3) 0.2421(10) 0.3758(9) 0.0453(18) Uani 1 1 d .
C18 C 0.2862(3) 0.1757(10) 0.4745(9) 0.0477(19) Uani 1 1 d .
C19 C 0.2423(3) 0.2268(13) 0.4956(11) 0.060(2) Uani 1 1 d .
H21 H 0.2235 0.1810 0.5611 0.071 Uiso 1 1 calc R
C20 C 0.2248(4) 0.3465(17) 0.4211(14) 0.078(4) Uani 1 1 d .
H22 H 0.1950 0.3829 0.4399 0.093 Uiso 1 1 calc R
C21 C 0.2498(4) 0.4076(15) 0.3255(12) 0.070(3) Uani 1 1 d .
H23 H 0.2378 0.4864 0.2742 0.084 Uiso 1 1 calc R
C22 C 0.2943(3) 0.3547(13) 0.3003(10) 0.057(2) Uani 1 1 d .
H24 H 0.3117 0.3972 0.2297 0.069 Uiso 1 1 calc R
C23 C 0.3291(5) 0.0915(15) 0.7496(11) 0.073(3) Uani 1 1 d .
H25 H 0.3393 0.0091 0.8048 0.109 Uiso 1 1 calc R
H26 H 0.3056 0.1462 0.7983 0.109 Uiso 1 1 calc R
H27 H 0.3553 0.1552 0.7311 0.109 Uiso 1 1 calc R
C24 C 0.2584(4) -0.1045(14) 0.6204(14) 0.073(3) Uani 1 1 d .
H28 H 0.2637 -0.1928 0.5674 0.109 Uiso 1 1 calc R
H29 H 0.2292 -0.0605 0.5928 0.109 Uiso 1 1 calc R
H30 H 0.2574 -0.1293 0.7167 0.109 Uiso 1 1 calc R

loop_
_atom_site_aniso_label
_atom_site_aniso_U_11
_atom_site_aniso_U_22
_atom_site_aniso_U_33
_atom_site_aniso_U_23
_atom_site_aniso_U_13
_atom_site_aniso_U_12
Ge1 0.0418(5) 0.0390(5) 0.0386(5) -0.0012(3) -0.0010(3) -0.0002(3)
Si1 0.0484(13) 0.0482(13) 0.0418(12) 0.0026(9) -0.0003(9) -0.0029(10)
Si2 0.0626(15) 0.0399(12) 0.0480(13) 0.0002(10) -0.0013(11) 0.0004(11)
Si3 0.0455(12) 0.0558(15) 0.0457(13) -0.0015(10) 0.0056(9) -0.0016(10)
F1 0.084(4) 0.052(3) 0.055(3) 0.006(3) -0.004(3) -0.001(3)
F2 0.057(3) 0.059(3) 0.065(3) 0.001(3) 0.020(3) 0.001(3)
C1 0.039(4) 0.050(5) 0.046(4) 0.005(4) -0.002(3) -0.001(3)
C2 0.055(5) 0.052(5) 0.042(4) 0.005(4) -0.007(4) -0.004(4)
C3 0.056(5) 0.069(6) 0.045(5) 0.003(4) 0.013(4) 0.012(5)
C4 0.070(6) 0.055(5) 0.049(5) -0.007(4) 0.008(4) 0.014(5)
C5 0.060(5) 0.042(4) 0.054(5) -0.001(4) 0.001(4) -0.002(4)
C6 0.052(5) 0.046(4) 0.047(4) -0.002(4) -0.003(4) -0.001(4)
C7 0.069(7) 0.062(6) 0.086(8) -0.010(6) 0.005(6) -0.010(5)
C8 0.068(6) 0.056(6) 0.051(5) 0.006(4) -0.008(4) -0.001(5)
C9 0.042(4) 0.044(4) 0.038(4) 0.003(3) 0.005(3) -0.007(3)
C10 0.048(4) 0.041(4) 0.045(4) 0.004(3) 0.004(3) 0.008(3)
C11 0.047(4) 0.054(5) 0.052(5) -0.009(4) -0.007(4) -0.006(4)
C12 0.052(5) 0.076(7) 0.050(5) 0.006(5) -0.010(4) -0.007(5)
C13 0.041(4) 0.057(5) 0.058(5) 0.009(4) 0.002(4) 0.011(4)
C14 0.043(4) 0.051(5) 0.050(5) -0.007(4) 0.005(3) -0.007(4)
C15 0.096(9) 0.044(5) 0.084(8) 0.003(5) -0.009(7) -0.012(5)
C16 0.068(7) 0.066(7) 0.072(7) -0.007(5) 0.000(5) 0.015(5)
C17 0.049(4) 0.043(4) 0.043(4) -0.003(3) 0.000(3) 0.005(4)
C18 0.042(4) 0.056(5) 0.045(4) -0.006(4) -0.002(3) 0.000(4)
C19 0.045(5) 0.072(6) 0.062(6) 0.001(5) -0.002(4) 0.002(4)
C20 0.051(6) 0.104(10) 0.078(8) -0.004(7) -0.006(5) 0.027(6)
C21 0.056(6) 0.093(8) 0.061(6) 0.007(6) -0.008(5) 0.025(6)
C22 0.052(5) 0.070(6) 0.050(5) 0.010(5) -0.006(4) 0.008(5)
C23 0.090(8) 0.076(8) 0.052(6) -0.001(5) -0.010(5) 0.018(6)
C24 0.058(6) 0.074(7) 0.087(8) 0.004(6) 0.007(5) -0.007(5)

loop_
_atom_type_symbol
_atom_type_description
_atom_type_scat_dispersion_real
_atom_type_scat_dispersion_imag
_atom_type_scat_source
C C 0.0033 0.0016 'International Tables Vol C Tables 4.2.6.8 and 6.1.1.4'
H H 0.0000 0.0000 'International Tables Vol C Tables 4.2.6.8 and 6.1.1.4'
F F 0.0171 0.0103 'International Tables Vol C Tables 4.2.6.8 and 6.1.1.4'
Si Si 0.0817 0.0704 'International Tables Vol C Tables 4.2.6.8 and 6.1.1.4'
Ge Ge 0.1547 1.8001 'International Tables Vol C Tables 4.2.6.8 and 6.1.1.4'

loop_
_geom_angle_atom_site_label_1
_geom_angle_atom_site_label_2
_geom_angle_atom_site_label_3
_geom_angle
C9 Ge1 C17 111.1(4)
C9 Ge1 C1 111.5(3)
C17 Ge1 C1 118.8(4)
C9 Ge1 Si1 117.4(2)
C17 Ge1 Si1 119.4(3)
C1 Ge1 Si1 74.2(3)
C7 Si1 C8 108.7(6)
C7 Si1 C2 115.4(5)
C8 Si1 C2 114.7(4)
C7 Si1 Ge1 116.6(4)
C8 Si1 Ge1 121.5(4)
C2 Si1 Ge1 76.9(3)
F1 Si2 C16 105.8(5)
F1 Si2 C15 108.3(5)
C16 Si2 C15 110.5(6)
F1 Si2 C10 106.5(4)
C16 Si2 C10 112.3(5)
C15 Si2 C10 113.0(5)
F2 Si3 C23 106.9(5)
F2 Si3 C24 106.5(5)
C23 Si3 C24 111.2(6)
F2 Si3 C18 108.0(4)
C23 Si3 C18 112.9(5)
C24 Si3 C18 111.0(5)
C6 C1 C2 120.1(9)
C6 C1 Ge1 137.1(7)
C2 C1 Ge1 102.9(6)
C1 C2 C3 120.1(9)
C1 C2 Si1 106.0(7)
C3 C2 Si1 133.9(7)
C4 C3 C2 119.2(9)
C4 C3 H1 120.4
C2 C3 H1 120.4
C3 C4 C5 121.7(9)
C3 C4 H2 119.1
C5 C4 H2 119.1
C6 C5 C4 120.1(9)
C6 C5 H3 120.0
C4 C5 H3 120.0
C5 C6 C1 118.8(9)
C5 C6 H4 120.6
C1 C6 H4 120.6
Si1 C7 H5 109.5
Si1 C7 H6 109.5
H5 C7 H6 109.5
Si1 C7 H7 109.5
H5 C7 H7 109.5
H6 C7 H7 109.5
Si1 C8 H8 109.5
Si1 C8 H9 109.5
H8 C8 H9 109.5
Si1 C8 H10 109.5
H8 C8 H10 109.5
H9 C8 H10 109.5
C10 C9 C14 119.3(8)
C10 C9 Ge1 124.0(6)
C14 C9 Ge1 116.7(6)
C9 C10 C11 117.1(8)
C9 C10 Si2 127.0(7)
C11 C10 Si2 115.9(7)
C12 C11 C10 122.4(9)
C12 C11 H11 118.8
C10 C11 H11 118.8
C11 C12 C13 120.8(9)
C11 C12 H12 119.6
C13 C12 H12 119.6
C14 C13 C12 118.1(9)
C14 C13 H13 121.0
C12 C13 H13 121.0
C13 C14 C9 122.3(8)
C13 C14 H14 118.9
C9 C14 H14 118.9
Si2 C15 H15 109.5
Si2 C15 H16 109.5
H15 C15 H16 109.5
Si2 C15 H17 109.5
H15 C15 H17 109.5
H16 C15 H17 109.5
Si2 C16 H18 109.5
Si2 C16 H19 109.5
H18 C16 H19 109.5
Si2 C16 H20 109.5
H18 C16 H20 109.5
H19 C16 H20 109.5
C22 C17 C18 117.6(8)
C22 C17 Ge1 115.1(7)
C18 C17 Ge1 127.2(7)
C19 C18 C17 119.3(9)
C19 C18 Si3 115.3(8)
C17 C18 Si3 125.2(7)
C18 C19 C20 121.1(11)
C18 C19 H21 119.5
C20 C19 H21 119.5
C21 C20 C19 120.3(10)
C21 C20 H22 119.9
C19 C20 H22 119.9
C20 C21 C22 119.5(11)
C20 C21 H23 120.3
C22 C21 H23 120.3
C17 C22 C21 122.1(10)
C17 C22 H24 118.9
C21 C22 H24 118.9
Si3 C23 H25 109.5
Si3 C23 H26 109.5
H25 C23 H26 109.5
Si3 C23 H27 109.5
H25 C23 H27 109.5
H26 C23 H27 109.5
Si3 C24 H28 109.5
Si3 C24 H29 109.5
H28 C24 H29 109.5
Si3 C24 H30 109.5
H28 C24 H30 109.5
H29 C24 H30 109.5

loop_
_geom_bond_atom_site_label_1
_geom_bond_atom_site_label_2
_geom_bond_distance
Ge1 C9 1.973(9)
Ge1 C17 1.976(9)
Ge1 C1 1.986(9)
Ge1 Si1 2.371(3)
Si1 C7 1.862(12)
Si1 C8 1.883(10)
Si1 C2 1.890(10)
Si2 F1 1.598(7)
Si2 C16 1.844(12)
Si2 C15 1.858(12)
Si2 C10 1.867(9)
Si3 F2 1.592(6)
Si3 C23 1.817(12)
Si3 C24 1.839(12)
Si3 C18 1.884(10)
C1 C6 1.403(13)
C1 C2 1.405(12)
C2 C3 1.411(13)
C3 C4 1.345(15)
C3 H1 0.9500
C4 C5 1.411(14)
C4 H2 0.9500
C5 C6 1.389(13)
C5 H3 0.9500
C6 H4 0.9500
C7 H5 0.9800
C7 H6 0.9800
C7 H7 0.9800
C8 H8 0.9800
C8 H9 0.9800
C8 H10 0.9800
C9 C10 1.397(12)
C9 C14 1.415(13)
C10 C11 1.442(12)
C11 C12 1.340(15)
C11 H11 0.9500
C12 C13 1.409(15)
C12 H12 0.9500
C13 C14 1.381(13)
C13 H13 0.9500
C14 H14 0.9500
C15 H15 0.9800
C15 H16 0.9800
C15 H17 0.9800
C16 H18 0.9800
C16 H19 0.9800
C16 H20 0.9800
C17 C22 1.395(13)
C17 C18 1.408(13)
C18 C19 1.383(13)
C19 C20 1.417(17)
C19 H21 0.9500
C20 C21 1.324(19)
C20 H22 0.9500
C21 C22 1.411(14)
C21 H23 0.9500
C22 H24 0.9500
C23 H25 0.9800
C23 H26 0.9800
C23 H27 0.9800
C24 H28 0.9800
C24 H29 0.9800
C24 H30 0.9800

loop_
_geom_torsion_atom_site_label_1
_geom_torsion_atom_site_label_2
_geom_torsion_atom_site_label_3
_geom_torsion_atom_site_label_4
_geom_torsion
C9 Ge1 Si1 C7 -5.6(6)
C17 Ge1 Si1 C7 133.5(6)
C1 Ge1 Si1 C7 -112.0(5)
C9 Ge1 Si1 C8 -142.3(5)
C17 Ge1 Si1 C8 -3.2(5)
C1 Ge1 Si1 C8 111.3(5)
C9 Ge1 Si1 C2 106.5(4)
C17 Ge1 Si1 C2 -114.4(4)
C1 Ge1 Si1 C2 0.1(4)
C9 Ge1 C1 C6 67.6(10)
C17 Ge1 C1 C6 -63.4(10)
Si1 Ge1 C1 C6 -178.7(10)
C9 Ge1 C1 C2 -113.8(6)
C17 Ge1 C1 C2 115.1(6)
Si1 Ge1 C1 C2 -0.1(5)
C6 C1 C2 C3 -2.5(13)
Ge1 C1 C2 C3 178.6(7)
C6 C1 C2 Si1 179.0(7)
Ge1 C1 C2 Si1 0.2(6)
C7 Si1 C2 C1 113.4(7)
C8 Si1 C2 C1 -119.1(7)
Ge1 Si1 C2 C1 -0.1(5)
C7 Si1 C2 C3 -64.8(11)
C8 Si1 C2 C3 62.8(11)
Ge1 Si1 C2 C3 -178.3(10)
C1 C2 C3 C4 2.6(15)
Si1 C2 C3 C4 -179.5(9)
C2 C3 C4 C5 -1.3(17)
C3 C4 C5 C6 0.1(17)
C4 C5 C6 C1 0.0(14)
C2 C1 C6 C5 1.2(13)
Ge1 C1 C6 C5 179.6(7)
C17 Ge1 C9 C10 -61.4(8)
C1 Ge1 C9 C10 163.8(7)
Si1 Ge1 C9 C10 80.9(7)
C17 Ge1 C9 C14 119.9(6)
C1 Ge1 C9 C14 -15.0(7)
Si1 Ge1 C9 C14 -97.8(6)
C14 C9 C10 C11 0.7(12)
Ge1 C9 C10 C11 -178.0(6)
C14 C9 C10 Si2 -179.6(6)
Ge1 C9 C10 Si2 1.7(11)
F1 Si2 C10 C9 -29.7(9)
C16 Si2 C10 C9 85.6(9)
C15 Si2 C10 C9 -148.5(9)
F1 Si2 C10 C11 150.1(7)
C16 Si2 C10 C11 -94.6(8)
C15 Si2 C10 C11 31.3(9)
C9 C10 C11 C12 -2.2(14)
Si2 C10 C11 C12 178.0(8)
C10 C11 C12 C13 2.5(16)
C11 C12 C13 C14 -1.2(15)
C12 C13 C14 C9 -0.4(13)
C10 C9 C14 C13 0.6(13)
Ge1 C9 C14 C13 179.4(7)
C9 Ge1 C17 C22 123.5(7)
C1 Ge1 C17 C22 -105.3(8)
Si1 Ge1 C17 C22 -18.0(8)
C9 Ge1 C17 C18 -55.7(9)
C1 Ge1 C17 C18 75.5(9)
Si1 Ge1 C17 C18 162.8(7)
C22 C17 C18 C19 -2.1(14)
Ge1 C17 C18 C19 177.1(7)
C22 C17 C18 Si3 -178.5(8)
Ge1 C17 C18 Si3 0.6(12)
F2 Si3 C18 C19 156.3(7)
C23 Si3 C18 C19 -85.7(9)
C24 Si3 C18 C19 39.9(9)
F2 Si3 C18 C17 -27.1(9)
C23 Si3 C18 C17 90.9(9)
C24 Si3 C18 C17 -143.5(8)
C17 C18 C19 C20 -1.1(16)
Si3 C18 C19 C20 175.7(9)
C18 C19 C20 C21 3(2)
C19 C20 C21 C22 -1(2)
C18 C17 C22 C21 3.7(16)
Ge1 C17 C22 C21 -175.6(9)
C20 C21 C22 C17 -1.9(19)
